data_1566633
loop_
_publ_author_name
'Kshtriya, Vivekshinh'
'Koshti, Bharti'
'Mehmood, Tahir'
'Singh, Ramesh'
'Joshi, Khashti Ballabh'
'Bandyopadhyay, Sujoy'
'Boukhvalov, Danil W.'
'Reddy, J. Prakasha'
'Gour, Nidhi'

_publ_section_title
;
 A new aggregation induced emission enhancement (AIEE) dye which
 self-assembles to panchromatic fluorescent flowers and has application in
 sensing dichromate ions.
;
_journal_issue 15
_journal_name_full 'Soft matter'
_journal_page_first 3019
_journal_page_last 3030
_journal_paper_doi 10.1039/d2sm00154c
_journal_volume 18
_journal_year 2022
_chemical_formula_moiety 'C15 H15 N3 O S'
_chemical_formula_sum 'C15 H15 N3 O S'
_chemical_formula_weight 285.36
_space_group_crystal_system monoclinic
_space_group_IT_number 14
_space_group_name_Hall '-P 2yn'
_space_group_name_H-M_alt 'P 1 21/n 1'
_atom_sites_solution_hydrogens geom
_audit_creation_method SHELXL-2018/3
_audit_update_record
;
2021-09-13 deposited with the CCDC.	2022-03-17 downloaded from the CCDC.
;
_cell_angle_alpha 90
_cell_angle_beta 101.032(5)
_cell_angle_gamma 90
_cell_formula_units_Z 4
_cell_length_a 6.6492(8)
_cell_length_b 13.731(2)
_cell_length_c 15.329(2)
_cell_measurement_reflns_used 6640
_cell_measurement_temperature 294(2)
_cell_measurement_theta_max 26.2625
_cell_measurement_theta_min 2.7075
_cell_volume 1373.7(3)
_computing_cell_refinement '<i>SAINT</i> (Bruker, 2016)'
_computing_data_collection '<i>APEX3</i> (Bruker, 2016)'
_computing_data_reduction 'Bruker SAINT'
_computing_molecular_graphics 'Bruker SHELXTL'
_computing_publication_material 'Bruker SHELXTL'
_computing_structure_refinement 'SHELXL-2018/3 (Sheldrick, 2018)'
_computing_structure_solution 'SHELXT 2018/2 (Sheldrick, 2018)'
_diffrn_ambient_temperature 294(2)
_diffrn_measured_fraction_theta_full 0.994
_diffrn_measured_fraction_theta_max 0.994
_diffrn_measurement_device_type 'Bruker D8 QUEST PHOTON-100'
_diffrn_measurement_method '\w and \f'
_diffrn_radiation_type MoK\a
_diffrn_radiation_wavelength 0.71073
_diffrn_reflns_av_R_equivalents 0.0840
_diffrn_reflns_av_unetI/netI 0.0578
_diffrn_reflns_Laue_measured_fraction_full 0.994
_diffrn_reflns_Laue_measured_fraction_max 0.994
_diffrn_reflns_limit_h_max 8
_diffrn_reflns_limit_h_min -7
_diffrn_reflns_limit_k_max 18
_diffrn_reflns_limit_k_min -18
_diffrn_reflns_limit_l_max 20
_diffrn_reflns_limit_l_min -20
_diffrn_reflns_number 29104
_diffrn_reflns_point_group_measured_fraction_full 0.994
_diffrn_reflns_point_group_measured_fraction_max 0.994
_diffrn_reflns_theta_full 25.242
_diffrn_reflns_theta_max 28.310
_diffrn_reflns_theta_min 2.707
_exptl_absorpt_coefficient_mu 0.234
_exptl_absorpt_correction_T_max 0.7457
_exptl_absorpt_correction_T_min 0.5122
_exptl_absorpt_correction_type multi-scan
_exptl_absorpt_process_details
;
 SADABS 2016/2: Krause, L., Herbst-Irmer, R., Sheldrick G.M. & Stalke D.,
 J. Appl. Cryst. 48 (2015) 3-10
;
_exptl_crystal_colour colourless
_exptl_crystal_density_diffrn 1.380
_exptl_crystal_description block
_exptl_crystal_F_000 600
_exptl_crystal_size_max 0.270
_exptl_crystal_size_mid 0.240
_exptl_crystal_size_min 0.160
_refine_diff_density_max 0.188
_refine_diff_density_min -0.205
_refine_diff_density_rms 0.040
_refine_ls_extinction_method none
_refine_ls_goodness_of_fit_ref 1.075
_refine_ls_hydrogen_treatment constr
_refine_ls_matrix_type full
_refine_ls_number_parameters 184
_refine_ls_number_reflns 3402
_refine_ls_number_restraints 0
_refine_ls_restrained_S_all 1.075
_refine_ls_R_factor_all 0.1081
_refine_ls_R_factor_gt 0.0623
_refine_ls_shift/su_max 0.000
_refine_ls_shift/su_mean 0.000
_refine_ls_structure_factor_coef Fsqd
_refine_ls_weighting_details 'w=1/[\s^2^(Fo^2^)+(0.0368P)^2^+0.7399P] where P=(Fo^2^+2Fc^2^)/3'
_refine_ls_weighting_scheme calc
_refine_ls_wR_factor_gt 0.1279
_refine_ls_wR_factor_ref 0.1465
_reflns_Friedel_coverage 0.000
_reflns_number_gt 2118
_reflns_number_total 3402
_reflns_threshold_expression 'I > 2\s(I)'
_cod_data_source_file d2sm00154c2.cif
_cod_data_source_block KB137_0m
_cod_depositor_comments 'Adding full bibliography for 1566633.cif.'
_cod_original_sg_symbol_H-M 'P 21/n'
_cod_database_code 1566633
_shelx_shelxl_version_number 2018/3
_shelx_space_group_comment
;
The symmetry employed for this shelxl refinement is uniquely defined
by the following loop, which should always be used as a source of
symmetry information in preference to the above space-group names.
They are only intended as comments.
;
_shelx_estimated_absorpt_t_min 0.939
_shelx_estimated_absorpt_t_max 0.963

loop_
_space_group_symop_operation_xyz
'x, y, z'
'-x+1/2, y+1/2, -z+1/2'
'-x, -y, -z'
'x-1/2, -y-1/2, z-1/2'

loop_
_atom_site_label
_atom_site_type_symbol
_atom_site_fract_x
_atom_site_fract_y
_atom_site_fract_z
_atom_site_U_iso_or_equiv
_atom_site_adp_type
_atom_site_occupancy
_atom_site_site_symmetry_order
_atom_site_calc_flag
_atom_site_refinement_flags_posn
_atom_site_refinement_flags_adp
_atom_site_refinement_flags_occupancy
_atom_site_disorder_assembly
_atom_site_disorder_group
C1 C 0.3415(4) 0.61688(18) -0.03903(16) 0.0530(6) Uani 1 1 d . . . . .
C2 C 0.5525(4) 0.63025(19) -0.03602(18) 0.0619(7) Uani 1 1 d . . . . .
H2 H 0.603260 0.633281 -0.088436 0.074 Uiso 1 1 calc R U . . .
C3 C 0.6817(4) 0.6387(2) 0.04357(18) 0.0628(7) Uani 1 1 d . . . . .
H3 H 0.821901 0.647100 0.047511 0.075 Uiso 1 1 calc R U . . .
C4 C 0.5945(4) 0.63415(18) 0.11913(16) 0.0534(6) Uani 1 1 d . . . . .
C5 C 0.3830(3) 0.62152(17) 0.11000(15) 0.0480(5) Uani 1 1 d . . . . .
C6 C 0.0116(4) 0.5901(3) -0.12730(18) 0.0810(10) Uani 1 1 d . . . . .
H6A H -0.049866 0.575242 -0.187721 0.122 Uiso 1 1 calc R U . . .
H6B H -0.051544 0.647322 -0.108556 0.122 Uiso 1 1 calc R U . . .
H6C H -0.007834 0.536343 -0.089765 0.122 Uiso 1 1 calc R U . . .
C7 C 0.4611(4) 0.62921(17) 0.25651(16) 0.0505(6) Uani 1 1 d . . . . .
C8 C 0.4380(4) 0.62909(17) 0.34935(15) 0.0508(6) Uani 1 1 d . . . . .
C9 C 0.6008(4) 0.64815(19) 0.41876(17) 0.0607(7) Uani 1 1 d . . . . .
H9 H 0.729051 0.661679 0.405885 0.073 Uiso 1 1 calc R U . . .
C10 C 0.5774(4) 0.64755(19) 0.50574(17) 0.0610(7) Uani 1 1 d . . . . .
H10 H 0.690019 0.660679 0.550359 0.073 Uiso 1 1 calc R U . . .
C11 C 0.3888(4) 0.62772(18) 0.52874(15) 0.0546(6) Uani 1 1 d . . . . .
C12 C 0.2248(4) 0.6083(2) 0.45856(16) 0.0611(7) Uani 1 1 d . . . . .
H12 H 0.096700 0.594234 0.471356 0.073 Uiso 1 1 calc R U . . .
C13 C 0.2481(4) 0.60967(19) 0.37183(15) 0.0575(7) Uani 1 1 d . . . . .
H13 H 0.135418 0.597402 0.326997 0.069 Uiso 1 1 calc R U . . .
C14 C 0.1706(5) 0.6020(2) 0.63805(19) 0.0807(9) Uani 1 1 d . . . . .
H14A H 0.067668 0.647608 0.611378 0.121 Uiso 1 1 calc R U . . .
H14B H 0.182885 0.603383 0.701459 0.121 Uiso 1 1 calc R U . . .
H14C H 0.132382 0.537661 0.616456 0.121 Uiso 1 1 calc R U . . .
C15 C 0.5366(5) 0.6425(2) 0.68716(18) 0.0777(9) Uani 1 1 d . . . . .
H15A H 0.639004 0.593994 0.683980 0.117 Uiso 1 1 calc R U . . .
H15B H 0.492374 0.637073 0.743030 0.117 Uiso 1 1 calc R U . . .
H15C H 0.593245 0.706051 0.682146 0.117 Uiso 1 1 calc R U . . .
N1 N 0.2547(3) 0.61250(15) 0.03134(13) 0.0518(5) Uani 1 1 d . . . . .
N2 N 0.3106(3) 0.61862(14) 0.18919(12) 0.0512(5) Uani 1 1 d . . . . .
N3 N 0.3636(3) 0.62775(17) 0.61538(13) 0.0662(6) Uani 1 1 d . . . . .
S1 S 0.70493(10) 0.64249(6) 0.22987(5) 0.0669(3) Uani 1 1 d . . . . .
O1 O 0.2263(3) 0.60725(15) -0.12114(11) 0.0668(5) Uani 1 1 d . . . . .

loop_
_atom_site_aniso_label
_atom_site_aniso_U_11
_atom_site_aniso_U_22
_atom_site_aniso_U_33
_atom_site_aniso_U_23
_atom_site_aniso_U_13
_atom_site_aniso_U_12
C1 0.0493(13) 0.0597(16) 0.0508(14) 0.0019(11) 0.0114(11) -0.0010(11)
C2 0.0530(15) 0.0794(19) 0.0571(15) 0.0025(13) 0.0206(12) -0.0053(13)
C3 0.0440(13) 0.0799(19) 0.0674(17) 0.0051(14) 0.0183(12) -0.0055(13)
C4 0.0442(13) 0.0583(16) 0.0572(14) 0.0041(11) 0.0080(11) -0.0038(11)
C5 0.0453(13) 0.0494(14) 0.0500(13) 0.0014(10) 0.0104(10) -0.0005(10)
C6 0.0561(17) 0.135(3) 0.0508(16) -0.0018(16) 0.0063(13) -0.0206(17)
C7 0.0476(13) 0.0514(14) 0.0510(13) 0.0008(11) 0.0062(11) -0.0003(11)
C8 0.0485(13) 0.0536(15) 0.0477(13) -0.0015(11) 0.0026(10) 0.0005(11)
C9 0.0458(13) 0.0776(19) 0.0567(15) -0.0022(13) 0.0044(11) -0.0043(13)
C10 0.0487(14) 0.0772(19) 0.0516(14) -0.0078(13) -0.0043(11) -0.0041(13)
C11 0.0559(14) 0.0594(16) 0.0450(13) -0.0026(11) 0.0009(11) 0.0013(12)
C12 0.0492(14) 0.0830(19) 0.0500(14) -0.0049(13) 0.0064(11) -0.0051(13)
C13 0.0504(14) 0.0757(18) 0.0426(13) -0.0054(11) -0.0009(11) -0.0061(12)
C14 0.086(2) 0.102(2) 0.0547(16) -0.0035(16) 0.0145(15) -0.0204(18)
C15 0.081(2) 0.096(2) 0.0492(15) -0.0064(15) -0.0043(14) -0.0046(17)
N1 0.0447(11) 0.0644(13) 0.0470(11) 0.0006(9) 0.0104(9) -0.0019(9)
N2 0.0448(11) 0.0638(13) 0.0451(11) -0.0003(9) 0.0085(9) -0.0014(9)
N3 0.0616(14) 0.0890(17) 0.0447(12) -0.0054(11) 0.0020(10) -0.0047(12)
S1 0.0450(4) 0.0961(6) 0.0576(4) 0.0031(4) 0.0049(3) -0.0076(3)
O1 0.0531(10) 0.1040(15) 0.0444(9) -0.0004(9) 0.0119(8) -0.0065(10)

loop_
_atom_type_symbol
_atom_type_description
_atom_type_scat_dispersion_real
_atom_type_scat_dispersion_imag
_atom_type_scat_source
C C 0.0033 0.0016 'International Tables Vol C Tables 4.2.6.8 and 6.1.1.4'
H H 0.0000 0.0000 'International Tables Vol C Tables 4.2.6.8 and 6.1.1.4'
N N 0.0061 0.0033 'International Tables Vol C Tables 4.2.6.8 and 6.1.1.4'
S S 0.1246 0.1234 'International Tables Vol C Tables 4.2.6.8 and 6.1.1.4'
O O 0.0106 0.0060 'International Tables Vol C Tables 4.2.6.8 and 6.1.1.4'

loop_
_geom_angle_atom_site_label_1
_geom_angle_atom_site_label_2
_geom_angle_atom_site_label_3
_geom_angle
_geom_angle_site_symmetry_1
_geom_angle_site_symmetry_3
_geom_angle_publ_flag
N1 C1 O1 120.0(2) . . ?
N1 C1 C2 124.7(2) . . ?
O1 C1 C2 115.3(2) . . ?
C3 C2 C1 119.8(2) . . ?
C3 C2 H2 120.1 . . ?
C1 C2 H2 120.1 . . ?
C2 C3 C4 116.9(2) . . ?
C2 C3 H3 121.6 . . ?
C4 C3 H3 121.6 . . ?
C3 C4 C5 119.6(2) . . ?
C3 C4 S1 130.63(19) . . ?
C5 C4 S1 109.79(18) . . ?
N1 C5 N2 121.0(2) . . ?
N1 C5 C4 123.7(2) . . ?
N2 C5 C4 115.2(2) . . ?
O1 C6 H6A 109.5 . . ?
O1 C6 H6B 109.5 . . ?
H6A C6 H6B 109.5 . . ?
O1 C6 H6C 109.5 . . ?
H6A C6 H6C 109.5 . . ?
H6B C6 H6C 109.5 . . ?
N2 C7 C8 124.4(2) . . ?
N2 C7 S1 115.57(18) . . ?
C8 C7 S1 120.07(17) . . ?
C9 C8 C13 117.1(2) . . ?
C9 C8 C7 122.3(2) . . ?
C13 C8 C7 120.6(2) . . ?
C10 C9 C8 121.8(2) . . ?
C10 C9 H9 119.1 . . ?
C8 C9 H9 119.1 . . ?
C9 C10 C11 121.5(2) . . ?
C9 C10 H10 119.3 . . ?
C11 C10 H10 119.3 . . ?
N3 C11 C10 121.9(2) . . ?
N3 C11 C12 121.5(2) . . ?
C10 C11 C12 116.6(2) . . ?
C13 C12 C11 121.8(2) . . ?
C13 C12 H12 119.1 . . ?
C11 C12 H12 119.1 . . ?
C12 C13 C8 121.2(2) . . ?
C12 C13 H13 119.4 . . ?
C8 C13 H13 119.4 . . ?
N3 C14 H14A 109.5 . . ?
N3 C14 H14B 109.5 . . ?
H14A C14 H14B 109.5 . . ?
N3 C14 H14C 109.5 . . ?
H14A C14 H14C 109.5 . . ?
H14B C14 H14C 109.5 . . ?
N3 C15 H15A 109.5 . . ?
N3 C15 H15B 109.5 . . ?
H15A C15 H15B 109.5 . . ?
N3 C15 H15C 109.5 . . ?
H15A C15 H15C 109.5 . . ?
H15B C15 H15C 109.5 . . ?
C1 N1 C5 115.4(2) . . ?
C7 N2 C5 110.3(2) . . ?
C11 N3 C14 121.0(2) . . ?
C11 N3 C15 120.7(2) . . ?
C14 N3 C15 117.9(2) . . ?
C4 S1 C7 89.08(11) . . ?
C1 O1 C6 117.30(19) . . ?

loop_
_geom_bond_atom_site_label_1
_geom_bond_atom_site_label_2
_geom_bond_distance
_geom_bond_site_symmetry_2
_geom_bond_publ_flag
C1 N1 1.318(3) . ?
C1 O1 1.349(3) . ?
C1 C2 1.407(3) . ?
C2 C3 1.356(3) . ?
C2 H2 0.9300 . ?
C3 C4 1.392(4) . ?
C3 H3 0.9300 . ?
C4 C5 1.397(3) . ?
C4 S1 1.720(3) . ?
C5 N1 1.343(3) . ?
C5 N2 1.390(3) . ?
C6 O1 1.432(3) . ?
C6 H6A 0.9600 . ?
C6 H6B 0.9600 . ?
C6 H6C 0.9600 . ?
C7 N2 1.301(3) . ?
C7 C8 1.460(3) . ?
C7 S1 1.755(2) . ?
C8 C9 1.390(3) . ?
C8 C13 1.397(3) . ?
C9 C10 1.372(4) . ?
C9 H9 0.9300 . ?
C10 C11 1.393(4) . ?
C10 H10 0.9300 . ?
C11 N3 1.370(3) . ?
C11 C12 1.403(3) . ?
C12 C13 1.368(3) . ?
C12 H12 0.9300 . ?
C13 H13 0.9300 . ?
C14 N3 1.436(4) . ?
C14 H14A 0.9600 . ?
C14 H14B 0.9600 . ?
C14 H14C 0.9600 . ?
C15 N3 1.446(3) . ?
C15 H15A 0.9600 . ?
C15 H15B 0.9600 . ?
C15 H15C 0.9600 . ?

loop_
_geom_torsion_atom_site_label_1
_geom_torsion_atom_site_label_2
_geom_torsion_atom_site_label_3
_geom_torsion_atom_site_label_4
_geom_torsion
_geom_torsion_site_symmetry_1
_geom_torsion_site_symmetry_2
_geom_torsion_site_symmetry_3
_geom_torsion_site_symmetry_4
_geom_torsion_publ_flag
N1 C1 C2 C3 0.6(4) . . . . ?
O1 C1 C2 C3 -178.7(2) . . . . ?
C1 C2 C3 C4 -0.5(4) . . . . ?
C2 C3 C4 C5 -0.1(4) . . . . ?
C2 C3 C4 S1 -179.6(2) . . . . ?
C3 C4 C5 N1 0.5(4) . . . . ?
S1 C4 C5 N1 -179.88(19) . . . . ?
C3 C4 C5 N2 -179.6(2) . . . . ?
S1 C4 C5 N2 0.0(3) . . . . ?
N2 C7 C8 C9 -174.9(2) . . . . ?
S1 C7 C8 C9 6.1(3) . . . . ?
N2 C7 C8 C13 4.9(4) . . . . ?
S1 C7 C8 C13 -174.07(19) . . . . ?
C13 C8 C9 C10 0.3(4) . . . . ?
C7 C8 C9 C10 -179.8(2) . . . . ?
C8 C9 C10 C11 0.0(4) . . . . ?
C9 C10 C11 N3 -179.5(3) . . . . ?
C9 C10 C11 C12 0.1(4) . . . . ?
N3 C11 C12 C13 179.0(2) . . . . ?
C10 C11 C12 C13 -0.6(4) . . . . ?
C11 C12 C13 C8 0.9(4) . . . . ?
C9 C8 C13 C12 -0.8(4) . . . . ?
C7 C8 C13 C12 179.3(2) . . . . ?
O1 C1 N1 C5 179.1(2) . . . . ?
C2 C1 N1 C5 -0.2(4) . . . . ?
N2 C5 N1 C1 179.7(2) . . . . ?
C4 C5 N1 C1 -0.4(3) . . . . ?
C8 C7 N2 C5 -179.7(2) . . . . ?
S1 C7 N2 C5 -0.6(3) . . . . ?
N1 C5 N2 C7 -179.7(2) . . . . ?
C4 C5 N2 C7 0.4(3) . . . . ?
C10 C11 N3 C14 -176.6(3) . . . . ?
C12 C11 N3 C14 3.9(4) . . . . ?
C10 C11 N3 C15 -4.0(4) . . . . ?
C12 C11 N3 C15 176.5(3) . . . . ?
C3 C4 S1 C7 179.2(3) . . . . ?
C5 C4 S1 C7 -0.30(19) . . . . ?
N2 C7 S1 C4 0.5(2) . . . . ?
C8 C7 S1 C4 179.6(2) . . . . ?
N1 C1 O1 C6 -1.4(4) . . . . ?
C2 C1 O1 C6 177.9(3) . . . . ?
